data_4504505
loop_
_publ_author_name
'Song, Yu-Mei'
'Zhou, Ting'
'Wang, Xi-Sen'
'Li, Xiao-Nian'
'Xiong, Ren-Gen'

_publ_section_title
;
 Resolution of a Racemic Small Molecular Alcohol by a Chiral
 Metal&#x2212;Organic Coordination Polymer through Intercalation
;
_journal_issue 1
_journal_name_full 'Crystal Growth &amp; Design'
_journal_page_first 14
_journal_paper_doi 10.1021/cg050239x
_journal_volume 6
_journal_year 2006
_chemical_formula_sum 'C75 H78 Cl2 Cu2 N9 O9.5 P2'
_chemical_formula_weight 1517.36
_chemical_name_systematic
; 
 ? 
;
_space_group_IT_number 146
_symmetry_cell_setting rhombohedral
_symmetry_space_group_name_Hall 'R 3'
_symmetry_space_group_name_H-M 'R 3 :H'
_atom_sites_solution_hydrogens geom
_atom_sites_solution_primary direct
_atom_sites_solution_secondary difmap
_audit_creation_method SHELXL-97
_cell_angle_alpha 90.00
_cell_angle_beta 90.00
_cell_angle_gamma 120.00
_cell_formula_units_Z 3
_cell_length_a 13.7282(4)
_cell_length_b 13.7282(4)
_cell_length_c 32.7155(12)
_cell_measurement_reflns_used 2991
_cell_measurement_temperature 295(2)
_cell_measurement_theta_max 27.50
_cell_measurement_theta_min 1.82
_cell_volume 5339.6(3)
_computing_cell_refinement 'Bruker SAINT'
_computing_data_collection 'Bruker SMART'
_computing_data_reduction 'Bruker SAINT'
_computing_molecular_graphics 'Bruker SHELXTL'
_computing_publication_material 'Bruker SHELXTL'
_computing_structure_refinement 'SHELXL-97 (Sheldrick, 1997)'
_computing_structure_solution 'SHELXS-97 (Sheldrick, 1990)'
_diffrn_ambient_temperature 295(2)
_diffrn_measured_fraction_theta_full 1.000
_diffrn_measured_fraction_theta_max 1.000
_diffrn_measurement_device_type 'Bruker SMART CCD area detector'
_diffrn_measurement_method 'phi and omega scans'
_diffrn_radiation_monochromator graphite
_diffrn_radiation_source 'fine-focus sealed tube'
_diffrn_radiation_type MoK\a
_diffrn_radiation_wavelength 0.71073
_diffrn_reflns_av_R_equivalents 0.0521
_diffrn_reflns_av_sigmaI/netI 0.1021
_diffrn_reflns_limit_h_max 17
_diffrn_reflns_limit_h_min -17
_diffrn_reflns_limit_k_max 14
_diffrn_reflns_limit_k_min -17
_diffrn_reflns_limit_l_max 42
_diffrn_reflns_limit_l_min -42
_diffrn_reflns_number 13991
_diffrn_reflns_theta_full 27.50
_diffrn_reflns_theta_max 27.50
_diffrn_reflns_theta_min 1.82
_diffrn_standards_decay_% 0
_exptl_absorpt_coefficient_mu 0.783
_exptl_absorpt_correction_T_max 0.8621
_exptl_absorpt_correction_T_min 0.7192
_exptl_absorpt_correction_type 'empirical used psi-scan'
_exptl_crystal_colour colorless
_exptl_crystal_density_diffrn 1.416
_exptl_crystal_density_meas ?
_exptl_crystal_density_method 'not measured'
_exptl_crystal_description block
_exptl_crystal_F_000 2367
_exptl_crystal_size_max 0.15
_exptl_crystal_size_mid 0.10
_exptl_crystal_size_min 0.08
_refine_diff_density_max 0.695
_refine_diff_density_min -0.281
_refine_diff_density_rms 0.050
_refine_ls_abs_structure_details 'Flack H D (1983), Acta Cryst. A39, 876-881'
_refine_ls_abs_structure_Flack 0.00
_refine_ls_extinction_method none
_refine_ls_goodness_of_fit_ref 1.019
_refine_ls_hydrogen_treatment mixed
_refine_ls_matrix_type full
_refine_ls_number_parameters 297
_refine_ls_number_reflns 5447
_refine_ls_number_restraints 1
_refine_ls_restrained_S_all 1.019
_refine_ls_R_factor_all 0.1008
_refine_ls_R_factor_gt 0.0454
_refine_ls_shift/su_max 0.011
_refine_ls_shift/su_mean 0.001
_refine_ls_structure_factor_coef Fsqd
_refine_ls_weighting_details 'calc w=1/[\s^2^(Fo^2^)+(0.0163P)^2^+0.0000P] where P=(Fo^2^+2Fc^2^)/3'
_refine_ls_weighting_scheme calc
_refine_ls_wR_factor_gt 0.0605
_refine_ls_wR_factor_ref 0.0663
_reflns_number_gt 3246
_reflns_number_total 5447
_reflns_threshold_expression >2sigma(I)
_cod_data_source_file cg050239xsi20050531_040347.cif
_cod_data_source_block Inclusion_2
_cod_depositor_comments
;
The following automatic conversions were performed:

'_symmetry_cell_setting' value 'Rhombohedral' changed to
'rhombohedral' according to
/home/saulius/struct/CIF-dictionaries/cif_core.dic dictionary named
'cif_core.dic' version 2.4.1 from 2010-06-29.

Automatic conversion script
Id: cif_fix_values 1715 2011-07-08 13:25:40Z adriana 

The following automatic conversions were performed:

'_exptl_crystal_density_meas' value 'not_measured' was changed to '?'
- the value is perceived as not measured.

Automatic conversion script
Id: cif_fix_values 3008 2015-01-20 13:52:24Z robertas 
;
_cod_original_sg_symbol_H-M R3
_cod_original_formula_sum 'C75 H78 Cl2 Cu2 N9 O9.50 P2'
_cod_database_code 4504505

loop_
_symmetry_equiv_pos_as_xyz
'x, y, z'
'-y, x-y, z'
'-x+y, -x, z'
'x+2/3, y+1/3, z+1/3'
'-y+2/3, x-y+1/3, z+1/3'
'-x+y+2/3, -x+1/3, z+1/3'
'x+1/3, y+2/3, z+2/3'
'-y+1/3, x-y+2/3, z+2/3'
'-x+y+1/3, -x+2/3, z+2/3'

loop_
_atom_site_label
_atom_site_type_symbol
_atom_site_fract_x
_atom_site_fract_y
_atom_site_fract_z
_atom_site_U_iso_or_equiv
_atom_site_adp_type
_atom_site_occupancy
_atom_site_symmetry_multiplicity
_atom_site_calc_flag
_atom_site_refinement_flags
Cu1 Cu 0.0000 0.0000 -0.23028(2) 0.0365(2) Uani 1 3 d S
Cu2 Cu 0.3333 -0.3333 -0.12380(2) 0.0379(2) Uani 1 3 d S
P1 P 0.0000 0.0000 -0.16187(5) 0.0384(4) Uani 1 3 d S
P2 P 0.3333 -0.3333 -0.05601(5) 0.0349(4) Uani 1 3 d S
N1 N -0.1328(2) -0.1455(3) -0.25767(9) 0.0397(8) Uani 1 1 d .
N2 N -0.0823(2) -0.2612(2) -0.22442(8) 0.0412(8) Uani 1 1 d .
H2A H -0.0148 -0.2051 -0.2236 0.049 Uiso 1 1 calc R
N3 N 0.1915(2) -0.3442(2) -0.15157(9) 0.0389(8) Uani 1 1 d .
C1 C -0.2063(3) -0.1337(3) -0.28110(11) 0.0499(10) Uani 1 1 d .
H1A H -0.1862 -0.0616 -0.2898 0.060 Uiso 1 1 calc R
C2 C -0.3084(4) -0.2200(4) -0.29302(13) 0.0589(12) Uani 1 1 d .
H2B H -0.3557 -0.2074 -0.3098 0.071 Uiso 1 1 calc R
C3 C -0.3390(3) -0.3264(4) -0.27938(12) 0.0627(13) Uani 1 1 d .
H3A H -0.4090 -0.3868 -0.2862 0.075 Uiso 1 1 calc R
C4 C -0.2662(3) -0.3433(3) -0.25566(12) 0.0508(10) Uani 1 1 d .
H4A H -0.2861 -0.4149 -0.2464 0.061 Uiso 1 1 calc R
C5 C -0.1617(3) -0.2509(3) -0.24569(10) 0.0350(8) Uani 1 1 d .
C6 C -0.1081(3) -0.3649(3) -0.20296(12) 0.0554(11) Uani 1 1 d .
H6A H -0.1427 -0.4278 -0.2218 0.066 Uiso 1 1 calc R
H6B H -0.1613 -0.3785 -0.1812 0.066 Uiso 1 1 calc R
C7 C -0.0027(3) -0.3572(3) -0.18520(13) 0.0472(11) Uani 1 1 d .
C8 C 0.0981(3) -0.3115(3) -0.20639(12) 0.0514(11) Uani 1 1 d .
H8A H 0.1032 -0.2837 -0.2327 0.062 Uiso 1 1 calc R
C9 C 0.1894(3) -0.3074(3) -0.18866(12) 0.0487(11) Uani 1 1 d .
H9A H 0.2556 -0.2763 -0.2038 0.058 Uiso 1 1 calc R
C10 C -0.0027(3) -0.3964(3) -0.14713(12) 0.0503(11) Uani 1 1 d .
H10A H -0.0682 -0.4284 -0.1316 0.060 Uiso 1 1 calc R
C11 C 0.0934(3) -0.3892(3) -0.13135(11) 0.0491(10) Uani 1 1 d .
H11A H 0.0903 -0.4171 -0.1052 0.059 Uiso 1 1 calc R
C12 C 0.1304(3) 0.0232(3) -0.13864(12) 0.0423(10) Uani 1 1 d .
C13 C 0.1797(3) 0.0924(4) -0.10468(13) 0.0659(12) Uani 1 1 d .
H13A H 0.1451 0.1286 -0.0927 0.079 Uiso 1 1 calc R
C14 C 0.2792(4) 0.1074(4) -0.08887(14) 0.0835(15) Uani 1 1 d .
H14A H 0.3116 0.1530 -0.0661 0.100 Uiso 1 1 calc R
C15 C 0.3311(4) 0.0531(4) -0.10736(16) 0.0786(16) Uani 1 1 d .
H15A H 0.3984 0.0628 -0.0969 0.094 Uiso 1 1 calc R
C16 C 0.2838(4) -0.0131(4) -0.14026(15) 0.0696(14) Uani 1 1 d .
H16A H 0.3197 -0.0472 -0.1530 0.083 Uiso 1 1 calc R
C17 C 0.1830(4) -0.0303(3) -0.15498(14) 0.0539(12) Uani 1 1 d .
H17A H 0.1493 -0.0797 -0.1767 0.065 Uiso 1 1 calc R
C18 C 0.3010(3) -0.4669(3) -0.03291(11) 0.0374(9) Uani 1 1 d .
C19 C 0.3594(4) -0.4778(3) -0.00163(14) 0.0749(14) Uani 1 1 d .
H19A H 0.4201 -0.4142 0.0096 0.090 Uiso 1 1 calc R
C20 C 0.3296(4) -0.5835(4) 0.01383(17) 0.101(2) Uani 1 1 d .
H20A H 0.3698 -0.5898 0.0355 0.122 Uiso 1 1 calc R
C21 C 0.2431(4) -0.6765(4) -0.00231(15) 0.0730(14) Uani 1 1 d .
H21A H 0.2248 -0.7470 0.0078 0.088 Uiso 1 1 calc R
C22 C 0.1828(4) -0.6677(3) -0.03314(13) 0.0607(11) Uani 1 1 d .
H22A H 0.1216 -0.7319 -0.0439 0.073 Uiso 1 1 calc R
C23 C 0.2121(3) -0.5641(3) -0.04855(12) 0.0551(11) Uani 1 1 d .
H23A H 0.1709 -0.5589 -0.0702 0.066 Uiso 1 1 calc R
Cl1 Cl 0.3333 -0.3333 0.13751(9) 0.0979(10) Uani 1 3 d S
Cl2 Cl 0.0000 0.0000 0.02503(9) 0.0677(5) Uani 1 3 d S
O1 O 0.3038(8) -0.2571(8) 0.1523(4) 0.050(3) Uiso 0.33 1 d P
O2 O 0.2976(7) -0.2565(7) 0.1314(3) 0.054(3) Uiso 0.33 1 d P
O3 O 0.3138(13) -0.2612(12) 0.1719(4) 0.130(6) Uiso 0.33 1 d P
O4 O 0.3054(14) -0.2945(14) 0.0986(5) 0.156(6) Uiso 0.33 1 d P
O5 O -0.0267(9) 0.0802(9) 0.0091(4) 0.075(4) Uiso 0.33 1 d P
O6 O -0.0308(10) 0.0703(10) 0.0425(4) 0.094(3) Uiso 0.33 1 d P
O7 O 0.0441(14) 0.0834(11) 0.0578(4) 0.132(5) Uiso 0.33 1 d P
O8 O -0.0328(14) 0.0560(14) -0.0074(5) 0.104(5) Uiso 0.33 1 d P
O9 O -0.0948(18) -0.024(2) -0.4216(8) 0.404(15) Uiso 0.50 1 d P
C24 C -0.1179(13) 0.0692(13) -0.3721(5) 0.375(9) Uiso 1 1 d .
C25 C -0.0650(14) 0.007(2) -0.3865(5) 0.325(9) Uiso 1 1 d .

loop_
_atom_site_aniso_label
_atom_site_aniso_U_11
_atom_site_aniso_U_22
_atom_site_aniso_U_33
_atom_site_aniso_U_23
_atom_site_aniso_U_13
_atom_site_aniso_U_12
Cu1 0.0351(3) 0.0351(3) 0.0392(6) 0.000 0.000 0.01754(17)
Cu2 0.0393(4) 0.0393(4) 0.0351(6) 0.000 0.000 0.01963(18)
P1 0.0381(6) 0.0381(6) 0.0388(11) 0.000 0.000 0.0191(3)
P2 0.0362(6) 0.0362(6) 0.0323(11) 0.000 0.000 0.0181(3)
N1 0.0380(19) 0.044(2) 0.0406(18) -0.0042(15) -0.0105(15) 0.0226(16)
N2 0.0236(16) 0.0305(17) 0.064(2) 0.0064(15) -0.0091(14) 0.0092(14)
N3 0.036(2) 0.044(2) 0.043(2) 0.0056(16) 0.0002(16) 0.0239(17)
C1 0.051(3) 0.054(3) 0.050(3) -0.003(2) -0.015(2) 0.030(2)
C2 0.062(3) 0.064(3) 0.065(3) -0.015(2) -0.032(2) 0.042(3)
C3 0.043(3) 0.057(3) 0.083(3) -0.023(3) -0.025(2) 0.021(2)
C4 0.040(2) 0.035(2) 0.077(3) -0.004(2) -0.016(2) 0.018(2)
C5 0.032(2) 0.033(2) 0.042(2) -0.0054(17) -0.0047(18) 0.0177(19)
C6 0.037(2) 0.046(3) 0.082(3) 0.014(2) -0.005(2) 0.019(2)
C7 0.047(3) 0.036(2) 0.060(3) 0.006(2) -0.009(2) 0.022(2)
C8 0.046(3) 0.064(3) 0.046(3) 0.013(2) 0.001(2) 0.028(3)
C9 0.044(3) 0.064(3) 0.048(3) 0.015(2) 0.005(2) 0.034(2)
C10 0.036(2) 0.055(3) 0.060(3) 0.008(2) 0.000(2) 0.022(2)
C11 0.052(3) 0.057(3) 0.040(2) 0.015(2) 0.002(2) 0.029(2)
C12 0.042(3) 0.037(2) 0.047(3) -0.002(2) -0.007(2) 0.019(2)
C13 0.059(3) 0.081(3) 0.065(3) -0.010(3) -0.014(2) 0.041(3)
C14 0.075(4) 0.077(4) 0.090(4) -0.023(3) -0.042(3) 0.032(3)
C15 0.054(3) 0.079(4) 0.095(4) 0.006(3) -0.034(3) 0.027(3)
C16 0.062(3) 0.071(3) 0.088(4) 0.008(3) -0.008(3) 0.042(3)
C17 0.050(3) 0.057(3) 0.057(3) -0.004(2) -0.016(2) 0.029(3)
C18 0.038(2) 0.036(2) 0.038(2) -0.0026(17) 0.0001(18) 0.018(2)
C19 0.074(3) 0.043(3) 0.082(3) 0.008(2) -0.035(3) 0.010(3)
C20 0.091(4) 0.065(4) 0.136(5) 0.030(3) -0.046(4) 0.029(3)
C21 0.080(4) 0.050(3) 0.096(4) 0.023(3) 0.006(3) 0.038(3)
C22 0.065(3) 0.036(3) 0.069(3) 0.003(2) 0.004(3) 0.016(2)
C23 0.063(3) 0.048(3) 0.055(3) -0.005(2) -0.018(2) 0.029(2)
Cl1 0.0490(9) 0.0490(9) 0.196(3) 0.000 0.000 0.0245(4)
Cl2 0.0538(7) 0.0538(7) 0.0955(15) 0.000 0.000 0.0269(4)

loop_
_atom_type_symbol
_atom_type_description
_atom_type_scat_dispersion_real
_atom_type_scat_dispersion_imag
_atom_type_scat_source
C C 0.0033 0.0016 'International Tables Vol C Tables 4.2.6.8 and 6.1.1.4'
H H 0.0000 0.0000 'International Tables Vol C Tables 4.2.6.8 and 6.1.1.4'
N N 0.0061 0.0033 'International Tables Vol C Tables 4.2.6.8 and 6.1.1.4'
O O 0.0106 0.0060 'International Tables Vol C Tables 4.2.6.8 and 6.1.1.4'
P P 0.1023 0.0942 'International Tables Vol C Tables 4.2.6.8 and 6.1.1.4'
Cl Cl 0.1484 0.1585 'International Tables Vol C Tables 4.2.6.8 and 6.1.1.4'
Cu Cu 0.3201 1.2651 'International Tables Vol C Tables 4.2.6.8 and 6.1.1.4'

loop_
_geom_angle_atom_site_label_1
_geom_angle_atom_site_label_2
_geom_angle_atom_site_label_3
_geom_angle
_geom_angle_site_symmetry_1
_geom_angle_site_symmetry_3
N1 Cu1 N1 103.35(10) . 2
N1 Cu1 N1 103.35(10) . 3
N1 Cu1 N1 103.35(10) 2 3
N1 Cu1 P1 115.06(8) . .
N1 Cu1 P1 115.06(8) 2 .
N1 Cu1 P1 115.06(8) 3 .
N3 Cu2 N3 102.44(11) . 3_655
N3 Cu2 N3 102.44(11) . 2_545
N3 Cu2 N3 102.44(11) 3_655 2_545
N3 Cu2 P2 115.82(9) . .
N3 Cu2 P2 115.82(9) 3_655 .
N3 Cu2 P2 115.82(9) 2_545 .
C12 P1 C12 103.79(16) . 3
C12 P1 C12 103.79(16) . 2
C12 P1 C12 103.79(16) 3 2
C12 P1 Cu1 114.68(14) . .
C12 P1 Cu1 114.68(14) 3 .
C12 P1 Cu1 114.68(14) 2 .
C18 P2 C18 103.97(14) 3_655 2_545
C18 P2 C18 103.97(14) 3_655 .
C18 P2 C18 103.97(14) 2_545 .
C18 P2 Cu2 114.53(12) 3_655 .
C18 P2 Cu2 114.53(12) 2_545 .
C18 P2 Cu2 114.53(12) . .
C1 N1 C5 117.3(3) . .
C1 N1 Cu1 118.3(3) . .
C5 N1 Cu1 122.7(2) . .
C5 N2 C6 122.1(3) . .
C9 N3 C11 114.9(3) . .
C9 N3 Cu2 124.8(3) . .
C11 N3 Cu2 120.3(2) . .
N1 C1 C2 124.6(4) . .
C1 C2 C3 117.7(4) . .
C4 C3 C2 120.0(4) . .
C3 C4 C5 118.8(4) . .
N1 C5 N2 116.0(3) . .
N1 C5 C4 121.5(3) . .
N2 C5 C4 122.5(3) . .
N2 C6 C7 111.0(3) . .
C10 C7 C8 116.1(4) . .
C10 C7 C6 121.0(4) . .
C8 C7 C6 122.9(4) . .
C9 C8 C7 119.9(4) . .
N3 C9 C8 125.0(4) . .
C7 C10 C11 120.5(4) . .
N3 C11 C10 123.7(3) . .
C17 C12 C13 117.9(4) . .
C17 C12 P1 118.6(3) . .
C13 C12 P1 123.5(3) . .
C14 C13 C12 120.6(4) . .
C13 C14 C15 119.3(4) . .
C16 C15 C14 120.2(4) . .
C15 C16 C17 120.1(5) . .
C16 C17 C12 121.9(4) . .
C19 C18 C23 117.4(4) . .
C19 C18 P2 124.5(3) . .
C23 C18 P2 118.2(3) . .
C18 C19 C20 120.6(4) . .
C21 C20 C19 120.6(4) . .
C20 C21 C22 119.9(4) . .
C21 C22 C23 119.7(4) . .
C22 C23 C18 121.8(4) . .
O2 Cl1 O2 117.9(2) . 2_545
O2 Cl1 O2 117.9(2) . 3_655
O2 Cl1 O2 117.9(2) 2_545 3_655
O2 Cl1 O1 28.8(5) . .
O2 Cl1 O1 123.2(7) 2_545 .
O2 Cl1 O1 118.7(7) 3_655 .
O2 Cl1 O1 118.7(7) . 2_545
O2 Cl1 O1 28.8(5) 2_545 2_545
O2 Cl1 O1 123.2(7) 3_655 2_545
O1 Cl1 O1 108.5(6) . 2_545
O2 Cl1 O1 123.2(7) . 3_655
O2 Cl1 O1 118.7(7) 2_545 3_655
O2 Cl1 O1 28.8(5) 3_655 3_655
O1 Cl1 O1 108.5(6) . 3_655
O1 Cl1 O1 108.5(6) 2_545 3_655
O2 Cl1 O4 49.9(5) . .
O2 Cl1 O4 95.0(9) 2_545 .
O2 Cl1 O4 101.0(8) 3_655 .
O1 Cl1 O4 78.7(7) . .
O1 Cl1 O4 118.3(9) 2_545 .
O1 Cl1 O4 127.5(8) 3_655 .
O2 Cl1 O4 101.0(8) . 2_545
O2 Cl1 O4 49.9(5) 2_545 2_545
O2 Cl1 O4 95.0(9) 3_655 2_545
O1 Cl1 O4 127.5(8) . 2_545
O1 Cl1 O4 78.7(7) 2_545 2_545
O1 Cl1 O4 118.3(9) 3_655 2_545
O4 Cl1 O4 54.8(8) . 2_545
O2 Cl1 O4 95.0(9) . 3_655
O2 Cl1 O4 101.0(8) 2_545 3_655
O2 Cl1 O4 49.9(5) 3_655 3_655
O1 Cl1 O4 118.3(9) . 3_655
O1 Cl1 O4 127.5(8) 2_545 3_655
O1 Cl1 O4 78.7(7) 3_655 3_655
O4 Cl1 O4 54.8(8) . 3_655
O4 Cl1 O4 54.8(8) 2_545 3_655
O2 Cl1 O3 53.1(6) . .
O2 Cl1 O3 121.4(6) 2_545 .
O2 Cl1 O3 112.6(6) 3_655 .
O1 Cl1 O3 24.3(6) . .
O1 Cl1 O3 97.5(8) 2_545 .
O1 Cl1 O3 92.8(9) 3_655 .
O4 Cl1 O3 102.9(7) . .
O4 Cl1 O3 148.4(9) 2_545 .
O4 Cl1 O3 134.8(9) 3_655 .
O2 Cl1 O3 112.6(6) . 2_545
O2 Cl1 O3 53.1(6) 2_545 2_545
O2 Cl1 O3 121.4(6) 3_655 2_545
O1 Cl1 O3 92.8(9) . 2_545
O1 Cl1 O3 24.3(6) 2_545 2_545
O1 Cl1 O3 97.5(8) 3_655 2_545
O4 Cl1 O3 134.8(9) . 2_545
O4 Cl1 O3 102.9(7) 2_545 2_545
O4 Cl1 O3 148.4(9) 3_655 2_545
O3 Cl1 O3 76.4(8) . 2_545
O2 Cl1 O3 121.4(6) . 3_655
O2 Cl1 O3 112.6(6) 2_545 3_655
O2 Cl1 O3 53.1(6) 3_655 3_655
O1 Cl1 O3 97.5(8) . 3_655
O1 Cl1 O3 92.8(9) 2_545 3_655
O1 Cl1 O3 24.3(6) 3_655 3_655
O4 Cl1 O3 148.4(9) . 3_655
O4 Cl1 O3 134.8(9) 2_545 3_655
O4 Cl1 O3 102.9(7) 3_655 3_655
O3 Cl1 O3 76.4(8) . 3_655
O3 Cl1 O3 76.4(8) 2_545 3_655
O6 Cl2 O6 103.6(7) 3 2
O6 Cl2 O6 103.6(7) 3 .
O6 Cl2 O6 103.6(7) 2 .
O6 Cl2 O5 128.2(7) 3 2
O6 Cl2 O5 46.4(5) 2 2
O6 Cl2 O5 122.2(7) . 2
O6 Cl2 O5 46.4(5) 3 3
O6 Cl2 O5 122.2(7) 2 3
O6 Cl2 O5 128.2(7) . 3
O5 Cl2 O5 107.4(6) 2 3
O6 Cl2 O5 122.2(7) 3 .
O6 Cl2 O5 128.2(7) 2 .
O6 Cl2 O5 46.4(5) . .
O5 Cl2 O5 107.4(6) 2 .
O5 Cl2 O5 107.4(6) 3 .
O6 Cl2 O7 59.3(8) 3 .
O6 Cl2 O7 107.2(7) 2 .
O6 Cl2 O7 44.6(7) . .
O5 Cl2 O7 151.7(8) 2 .
O5 Cl2 O7 95.5(9) 3 .
O5 Cl2 O7 80.1(8) . .
O6 Cl2 O7 44.6(7) 3 3
O6 Cl2 O7 59.3(8) 2 3
O6 Cl2 O7 107.2(7) . 3
O5 Cl2 O7 95.5(9) 2 3
O5 Cl2 O7 80.1(8) 3 3
O5 Cl2 O7 151.7(8) . 3
O7 Cl2 O7 72.0(8) . 3
O6 Cl2 O7 107.2(7) 3 2
O6 Cl2 O7 44.6(7) 2 2
O6 Cl2 O7 59.3(8) . 2
O5 Cl2 O7 80.1(8) 2 2
O5 Cl2 O7 151.7(8) 3 2
O5 Cl2 O7 95.5(9) . 2
O7 Cl2 O7 72.0(8) . 2
O7 Cl2 O7 72.0(8) 3 2
O6 Cl2 O8 125.2(9) 3 2
O6 Cl2 O8 69.8(7) 2 2
O6 Cl2 O8 131.2(8) . 2
O5 Cl2 O8 24.2(8) 2 2
O5 Cl2 O8 89.7(10) 3 2
O5 Cl2 O8 98.3(10) . 2
O7 Cl2 O8 174.8(11) . 2
O7 Cl2 O8 109.1(9) 3 2
O7 Cl2 O8 103.3(8) 2 2
O6 Cl2 O8 69.8(7) 3 3
O6 Cl2 O8 131.2(8) 2 3
O6 Cl2 O8 125.2(9) . 3
O5 Cl2 O8 98.3(10) 2 3
O5 Cl2 O8 24.2(8) 3 3
O5 Cl2 O8 89.7(10) . 3
O7 Cl2 O8 109.1(9) . 3
O7 Cl2 O8 103.3(8) 3 3
O7 Cl2 O8 174.8(11) 2 3
O8 Cl2 O8 75.7(9) 2 3
O6 Cl2 O8 131.2(9) 3 .
O6 Cl2 O8 125.2(9) 2 .
O6 Cl2 O8 69.8(7) . .
O5 Cl2 O8 89.7(10) 2 .
O5 Cl2 O8 98.3(10) 3 .
O5 Cl2 O8 24.2(8) . .
O7 Cl2 O8 103.3(8) . .
O7 Cl2 O8 174.8(11) 3 .
O7 Cl2 O8 109.1(9) 2 .
O8 Cl2 O8 75.7(9) 2 .
O8 Cl2 O8 75.7(9) 3 .
O3 O1 O2 172(3) . .
O3 O1 Cl1 96.9(19) . .
O2 O1 Cl1 75.3(13) . .
O1 O2 O4 146.0(18) . .
O1 O2 O3 3.9(14) . .
O4 O2 O3 142.2(11) . .
O1 O2 Cl1 75.9(12) . .
O4 O2 Cl1 70.1(8) . .
O3 O2 Cl1 72.0(7) . .
O1 O3 O2 4.1(15) . .
O1 O3 Cl1 58.8(16) . .
O2 O3 Cl1 54.9(6) . .
O2 O4 O4 117.5(10) . 2_545
O2 O4 O4 109.6(12) . 3_655
O4 O4 O4 60.000(3) 2_545 3_655
O2 O4 Cl1 60.0(8) . .
O4 O4 Cl1 62.6(4) 2_545 .
O4 O4 Cl1 62.6(4) 3_655 .
O8 O5 O6 145(3) . .
O8 O5 Cl2 86(2) . .
O6 O5 Cl2 63.7(8) . .
O7 O6 O5 117.3(15) . .
O7 O6 Cl2 72.8(11) . .
O5 O6 Cl2 69.8(9) . .
O7 O6 O7 87.0(15) . 2
O5 O6 O7 117.2(12) . 2
Cl2 O6 O7 64.1(8) . 2
O7 O6 O8 116.2(12) . .
O5 O6 O8 12.5(10) . .
Cl2 O6 O8 59.3(6) . .
O7 O6 O8 105.0(10) 2 .
O6 O7 O6 118.8(17) . 3
O6 O7 Cl2 62.6(10) . .
O6 O7 Cl2 56.7(8) 3 .
O6 O7 O7 54.3(12) . 2
O6 O7 O7 93.0(8) 3 2
Cl2 O7 O7 54.0(4) . 2
O6 O7 O7 106.5(11) . 3
O6 O7 O7 38.7(8) 3 3
Cl2 O7 O7 54.0(4) . 3
O7 O7 O7 60.000(3) 2 3
O5 O8 Cl2 70(2) . .
O5 O8 O6 22.5(19) . .
Cl2 O8 O6 50.9(6) . .
O9 C25 C24 109.5(17) . .
O9 C25 C25 87(2) . 2
C24 C25 C25 160.7(11) . 2
O9 C25 C25 105.7(13) . 3
C24 C25 C25 121(3) . 3
C25 C25 C25 60.000(11) 2 3

loop_
_geom_bond_atom_site_label_1
_geom_bond_atom_site_label_2
_geom_bond_distance
_geom_bond_site_symmetry_2
Cu1 N1 2.115(3) .
Cu1 N1 2.115(3) 2
Cu1 N1 2.115(3) 3
Cu1 P1 2.2381(19) .
Cu2 N3 2.086(3) .
Cu2 N3 2.086(3) 3_655
Cu2 N3 2.086(3) 2_545
Cu2 P2 2.2176(18) .
P1 C12 1.820(4) .
P1 C12 1.820(4) 3
P1 C12 1.820(4) 2
P2 C18 1.821(4) 3_655
P2 C18 1.821(4) 2_545
P2 C18 1.821(4) .
N1 C1 1.339(4) .
N1 C5 1.353(4) .
N2 C5 1.360(4) .
N2 C6 1.463(4) .
N3 C9 1.320(4) .
N3 C11 1.342(4) .
C1 C2 1.364(5) .
C2 C3 1.377(5) .
C3 C4 1.374(5) .
C4 C5 1.398(4) .
C6 C7 1.512(5) .
C7 C10 1.357(5) .
C7 C8 1.387(5) .
C8 C9 1.357(5) .
C10 C11 1.374(5) .
C12 C17 1.371(5) .
C12 C13 1.397(5) .
C13 C14 1.376(5) .
C14 C15 1.400(6) .
C15 C16 1.348(6) .
C16 C17 1.370(5) .
C18 C19 1.355(5) .
C18 C23 1.380(5) .
C19 C20 1.390(6) .
C20 C21 1.343(6) .
C21 C22 1.348(5) .
C22 C23 1.367(5) .
Cl1 O2 1.382(9) .
Cl1 O2 1.382(9) 2_545
Cl1 O2 1.382(9) 3_655
Cl1 O1 1.385(10) .
Cl1 O1 1.385(10) 2_545
Cl1 O1 1.385(10) 3_655
Cl1 O4 1.501(15) .
Cl1 O4 1.501(15) 2_545
Cl1 O4 1.501(15) 3_655
Cl1 O3 1.607(14) .
Cl1 O3 1.607(14) 2_545
Cl1 O3 1.607(14) 3_655
Cl2 O6 1.359(10) 3
Cl2 O6 1.359(10) 2
Cl2 O6 1.359(10) .
Cl2 O5 1.422(11) 2
Cl2 O5 1.422(11) 3
Cl2 O5 1.422(11) .
Cl2 O7 1.462(13) .
Cl2 O7 1.462(13) 3
Cl2 O7 1.462(13) 2
Cl2 O8 1.506(15) 2
Cl2 O8 1.506(15) 3
Cl2 O8 1.506(15) .
O1 O3 0.665(15) .
O1 O2 0.689(12) .
O2 O4 1.220(15) .
O2 O3 1.351(15) .
O4 O4 1.38(2) 2_545
O4 O4 1.38(2) 3_655
O5 O8 0.62(2) .
O5 O6 1.098(12) .
O6 O7 1.075(16) .
O6 O7 1.397(16) 2
O6 O8 1.64(2) .
O7 O6 1.397(16) 3
O7 O7 1.72(2) 2
O7 O7 1.72(2) 3
O9 C25 1.22(3) .
C24 C25 1.443(19) .
C25 C25 1.64(2) 2
C25 C25 1.64(2) 3
